data_4110704
loop_
_publ_author_name
'Robert Butterick'
'Bhaskar M. Ramachandran'
'Patrick J. Carroll'
'Larry G. Sneddon'

_publ_section_title
;
 Chemistry of Mangana- and Rhenatricarbadecaboranyl Tricarbonyl Complexes:
 Evidence for an Associative Mechanism of Ligand Substitution Involving an
 \h6-\h4 Cage-Slippage Process Analagous to \h5-\h3-Cyclopentadienyl
 Ring-Slippage
;
_journal_name_full 'Journal of the American Chemical Society'
_journal_page_first 8626
_journal_page_last 8637
_journal_paper_doi 10.1021/ja062201u
_journal_volume 128
_journal_year 2006
_chemical_formula_sum 'C29 H29 B7 Mn O2 P'
_chemical_formula_weight 571.10
_space_group_IT_number 14
_symmetry_cell_setting monoclinic
_symmetry_Int_Tables_number 14
_symmetry_space_group_name_Hall '-P 2ybc'
_symmetry_space_group_name_H-M 'P 1 21/c 1'
_atom_sites_solution_hydrogens geom
_atom_sites_solution_primary direct
_audit_creation_method SHELXL-97
_cell_angle_alpha 90.00
_cell_angle_beta 108.1440(10)
_cell_angle_gamma 90.00
_cell_formula_units_Z 4
_cell_length_a 13.6131(16)
_cell_length_b 10.8102(10)
_cell_length_c 20.420(2)
_cell_measurement_temperature 143(1)
_cell_volume 2855.6(5)
_computing_data_collection 'CrystalClear (Rigaku, 1999)'
_computing_data_reduction 'CrystalClear (Rigaku, 1999)'
_computing_structure_refinement 'SHELXL-97 (Sheldrick, 1997)'
_computing_structure_solution 'SIR97 (Altomare, 1999)'
_diffrn_ambient_temperature 143(1)
_diffrn_measured_fraction_theta_full 0.974
_diffrn_measured_fraction_theta_max 0.974
_diffrn_measurement_device 'CCD Area Detector'
_diffrn_measurement_device_type 'Rigaku Mercury'
_diffrn_measurement_method 'phi and omega rotations'
_diffrn_radiation_monochromator graphite
_diffrn_radiation_source 'rotating anode'
_diffrn_radiation_type MoK\a
_diffrn_radiation_wavelength 0.71069
_diffrn_reflns_av_R_equivalents 0.0296
_diffrn_reflns_av_sigmaI/netI 0.0431
_diffrn_reflns_limit_h_max 17
_diffrn_reflns_limit_h_min -16
_diffrn_reflns_limit_k_max 10
_diffrn_reflns_limit_k_min -14
_diffrn_reflns_limit_l_max 26
_diffrn_reflns_limit_l_min -26
_diffrn_reflns_number 21210
_diffrn_reflns_theta_full 27.46
_diffrn_reflns_theta_max 27.46
_diffrn_reflns_theta_min 2.86
_exptl_absorpt_coefficient_mu 0.545
_exptl_absorpt_correction_T_max 1.0000
_exptl_absorpt_correction_T_min 0.7864
_exptl_absorpt_correction_type multi-scan
_exptl_crystal_density_diffrn 1.328
_exptl_crystal_F_000 1176
_exptl_crystal_size_max 0.35
_exptl_crystal_size_mid 0.24
_exptl_crystal_size_min 0.12
_refine_diff_density_max 0.948
_refine_diff_density_min -1.068
_refine_diff_density_rms 0.247
_refine_ls_extinction_method none
_refine_ls_goodness_of_fit_ref 1.108
_refine_ls_hydrogen_treatment constr
_refine_ls_matrix_type full
_refine_ls_number_parameters 478
_refine_ls_number_reflns 6374
_refine_ls_number_restraints 0
_refine_ls_restrained_S_all 1.108
_refine_ls_R_factor_all 0.0694
_refine_ls_R_factor_gt 0.0485
_refine_ls_shift/su_max 0.009
_refine_ls_shift/su_mean 0.001
_refine_ls_structure_factor_coef Fsqd
_refine_ls_weighting_details 'calc w=1/[\s^2^(Fo^2^)+(0.1413P)^2^+0.0000P] where P=(Fo^2^+2Fc^2^)/3'
_refine_ls_weighting_scheme calc
_refine_ls_wR_factor_gt 0.1403
_refine_ls_wR_factor_ref 0.1992
_reflns_number_gt 5313
_reflns_number_total 6374
_reflns_threshold_expression >2sigma(I)
_cod_data_source_file ja062201usi20060330_051340.cif
_cod_data_source_block shelxl
_cod_original_sg_symbol_H-M 'P 21/c '
_cod_database_code 4110704

loop_
_symmetry_equiv_pos_as_xyz
'x, y, z'
'-x, y+1/2, -z+1/2'
'-x, -y, -z'
'x, -y-1/2, z-1/2'

loop_
_atom_site_label
_atom_site_type_symbol
_atom_site_fract_x
_atom_site_fract_y
_atom_site_fract_z
_atom_site_U_iso_or_equiv
_atom_site_adp_type
_atom_site_occupancy
_atom_site_symmetry_multiplicity
_atom_site_calc_flag
Mn1 Mn 0.22294(3) 0.18239(3) 0.279183(17) 0.01945(17) Uani 1 1 d
C2 C 0.20783(19) 0.0724(2) 0.35909(12) 0.0227(5) Uani 1 1 d
C3 C 0.1035(2) 0.3009(2) 0.26154(13) 0.0271(6) Uani 1 1 d
C4 C 0.0941(2) 0.0648(2) 0.31912(12) 0.0246(5) Uani 1 1 d
B5 B 0.2310(2) 0.2060(3) 0.39294(14) 0.0258(6) Uani 1 1 d
B6 B 0.1697(3) 0.3386(3) 0.33747(14) 0.0277(6) Uani 1 1 d
B7 B 0.0384(2) 0.1788(3) 0.26000(15) 0.0284(6) Uani 1 1 d
B8 B 0.1272(2) 0.1132(3) 0.40513(14) 0.0264(6) Uani 1 1 d
B9 B 0.0315(3) 0.3131(3) 0.31307(16) 0.0318(7) Uani 1 1 d
B10 B 0.0157(3) 0.1649(3) 0.34264(15) 0.0290(6) Uani 1 1 d
B11 B 0.1100(3) 0.2705(3) 0.39575(15) 0.0295(6) Uani 1 1 d
C12 C 0.2699(2) -0.0422(3) 0.38462(13) 0.0294(6) Uani 1 1 d
C13 C 0.2238(3) -0.1575(3) 0.38146(16) 0.0408(7) Uani 1 1 d
C14 C 0.2833(4) -0.2619(3) 0.4053(2) 0.0591(11) Uani 1 1 d
C15 C 0.3885(4) -0.2523(4) 0.4323(2) 0.0686(14) Uani 1 1 d
C16 C 0.4355(3) -0.1396(5) 0.4359(2) 0.0623(11) Uani 1 1 d
C17 C 0.3768(3) -0.0334(4) 0.41166(17) 0.0454(8) Uani 1 1 d
C18 C 0.2579(2) 0.0323(2) 0.24994(12) 0.0261(5) Uani 1 1 d
O19 O 0.27673(19) -0.06189(19) 0.23280(11) 0.0407(5) Uani 1 1 d
C20 C 0.3529(2) 0.2325(2) 0.31244(13) 0.0282(6) Uani 1 1 d
O21 O 0.43710(16) 0.2667(2) 0.33613(11) 0.0419(5) Uani 1 1 d
P22 P 0.22304(5) 0.24623(5) 0.17108(3) 0.02106(19) Uani 1 1 d
C23 C 0.09637(19) 0.2354(2) 0.10543(12) 0.0215(5) Uani 1 1 d
C24 C 0.0492(2) 0.3342(2) 0.06414(13) 0.0245(5) Uani 1 1 d
C25 C -0.0464(2) 0.3185(2) 0.01370(14) 0.0285(6) Uani 1 1 d
C26 C -0.0950(2) 0.2053(3) 0.00407(14) 0.0306(6) Uani 1 1 d
C27 C -0.0499(2) 0.1068(3) 0.04655(13) 0.0319(6) Uani 1 1 d
C28 C 0.0454(2) 0.1214(2) 0.09614(13) 0.0291(6) Uani 1 1 d
C29 C 0.26563(19) 0.4045(2) 0.16291(12) 0.0265(5) Uani 1 1 d
C30 C 0.2932(2) 0.4378(3) 0.10523(15) 0.0356(6) Uani 1 1 d
C31 C 0.3218(3) 0.5588(3) 0.09647(19) 0.0441(8) Uani 1 1 d
C32 C 0.3231(2) 0.6473(3) 0.14603(17) 0.0403(7) Uani 1 1 d
C33 C 0.2962(2) 0.6157(3) 0.20340(16) 0.0364(6) Uani 1 1 d
C34 C 0.2681(2) 0.4940(3) 0.21239(14) 0.0321(6) Uani 1 1 d
C35 C 0.3072(2) 0.1549(2) 0.13450(12) 0.0242(5) Uani 1 1 d
C36 C 0.2694(2) 0.0977(3) 0.07078(14) 0.0413(7) Uani 1 1 d
C37 C 0.3333(3) 0.0235(4) 0.04583(17) 0.0488(8) Uani 1 1 d
C38 C 0.4335(2) 0.0021(3) 0.08457(15) 0.0373(6) Uani 1 1 d
C39 C 0.4718(3) 0.0593(4) 0.14667(16) 0.0469(8) Uani 1 1 d
C40 C 0.4097(2) 0.1357(3) 0.17206(15) 0.0424(7) Uani 1 1 d
H3 H 0.088(2) 0.357(3) 0.2203(14) 0.023(7) Uiso 1 1 d
H4 H 0.060(2) -0.015(3) 0.3073(13) 0.017(6) Uiso 1 1 d
H5 H 0.301(2) 0.224(3) 0.4387(15) 0.030(7) Uiso 1 1 d
H6 H 0.202(2) 0.432(3) 0.3504(14) 0.027(7) Uiso 1 1 d
H7 H -0.022(2) 0.151(3) 0.2148(15) 0.029(7) Uiso 1 1 d
H8 H 0.128(2) 0.061(3) 0.4427(15) 0.028(7) Uiso 1 1 d
H9 H -0.033(2) 0.379(3) 0.2999(15) 0.038(8) Uiso 1 1 d
H10 H -0.061(3) 0.132(4) 0.3492(19) 0.057(11) Uiso 1 1 d
H11 H 0.100(3) 0.321(3) 0.4377(17) 0.033(8) Uiso 1 1 d
H13 H 0.147(4) -0.168(4) 0.368(3) 0.081(15) Uiso 1 1 d
H14 H 0.243(4) -0.350(5) 0.401(2) 0.082(14) Uiso 1 1 d
H15 H 0.428(4) -0.332(5) 0.448(3) 0.083(15) Uiso 1 1 d
H16 H 0.509(3) -0.125(4) 0.452(2) 0.058(11) Uiso 1 1 d
H17 H 0.415(3) 0.046(4) 0.4195(19) 0.062(12) Uiso 1 1 d
H24 H 0.076(3) 0.413(3) 0.0736(17) 0.043(9) Uiso 1 1 d
H25 H -0.085(2) 0.391(3) -0.0133(15) 0.033(8) Uiso 1 1 d
H26 H -0.157(3) 0.194(3) -0.0280(16) 0.030(8) Uiso 1 1 d
H27 H -0.086(2) 0.022(3) 0.0428(14) 0.028(7) Uiso 1 1 d
H28 H 0.077(2) 0.048(3) 0.1259(16) 0.037(8) Uiso 1 1 d
H30 H 0.292(3) 0.383(4) 0.0658(18) 0.047(10) Uiso 1 1 d
H31 H 0.333(2) 0.581(3) 0.0569(15) 0.027(7) Uiso 1 1 d
H32 H 0.344(2) 0.731(3) 0.1362(16) 0.034(8) Uiso 1 1 d
H33 H 0.293(2) 0.681(3) 0.2373(15) 0.018(7) Uiso 1 1 d
H34 H 0.244(2) 0.475(3) 0.2544(16) 0.033(8) Uiso 1 1 d
H36 H 0.199(3) 0.117(3) 0.0396(18) 0.044(9) Uiso 1 1 d
H37 H 0.314(3) -0.015(4) 0.003(2) 0.068(12) Uiso 1 1 d
H38 H 0.482(3) -0.054(3) 0.0671(17) 0.043(9) Uiso 1 1 d
H39 H 0.537(4) 0.048(4) 0.172(2) 0.077(14) Uiso 1 1 d
H40 H 0.438(3) 0.177(3) 0.218(2) 0.050(11) Uiso 1 1 d

loop_
_atom_site_aniso_label
_atom_site_aniso_U_11
_atom_site_aniso_U_22
_atom_site_aniso_U_33
_atom_site_aniso_U_23
_atom_site_aniso_U_13
_atom_site_aniso_U_12
Mn1 0.0238(3) 0.0148(2) 0.0176(2) -0.00027(11) 0.00320(17) -0.00001(12)
C2 0.0299(12) 0.0179(12) 0.0187(11) 0.0020(8) 0.0054(9) 0.0011(9)
C3 0.0362(14) 0.0223(13) 0.0229(12) 0.0056(9) 0.0093(10) 0.0112(10)
C4 0.0299(13) 0.0201(12) 0.0220(12) -0.0056(9) 0.0055(10) -0.0024(10)
B5 0.0316(15) 0.0253(14) 0.0174(12) -0.0021(10) 0.0032(11) -0.0045(11)
B6 0.0438(17) 0.0164(13) 0.0216(13) -0.0007(10) 0.0083(12) -0.0003(12)
B7 0.0252(14) 0.0337(17) 0.0234(14) -0.0021(10) 0.0035(11) 0.0047(11)
B8 0.0341(15) 0.0242(15) 0.0207(13) 0.0015(10) 0.0082(11) 0.0002(11)
B9 0.0415(18) 0.0300(17) 0.0257(15) 0.0007(11) 0.0130(13) 0.0081(13)
B10 0.0320(16) 0.0304(16) 0.0252(14) -0.0015(11) 0.0096(12) 0.0013(12)
B11 0.0426(17) 0.0227(14) 0.0248(14) -0.0026(11) 0.0128(12) 0.0022(13)
C12 0.0386(14) 0.0264(13) 0.0259(12) 0.0067(10) 0.0139(11) 0.0099(11)
C13 0.056(2) 0.0269(15) 0.0432(17) 0.0091(12) 0.0211(15) 0.0088(14)
C14 0.093(3) 0.0309(19) 0.068(2) 0.0213(16) 0.046(2) 0.0247(19)
C15 0.094(3) 0.059(3) 0.071(2) 0.042(2) 0.052(2) 0.050(3)
C16 0.049(2) 0.078(3) 0.062(2) 0.036(2) 0.0201(18) 0.032(2)
C17 0.0408(17) 0.050(2) 0.0425(17) 0.0200(14) 0.0083(13) 0.0129(15)
C18 0.0356(13) 0.0219(13) 0.0209(11) 0.0047(9) 0.0091(10) -0.0013(10)
O19 0.0700(15) 0.0182(10) 0.0418(11) 0.0002(8) 0.0290(11) 0.0057(9)
C20 0.0321(14) 0.0238(13) 0.0257(12) 0.0005(10) 0.0048(10) -0.0010(10)
O21 0.0293(11) 0.0480(13) 0.0424(12) -0.0091(9) 0.0025(9) -0.0127(9)
P22 0.0250(4) 0.0169(3) 0.0196(3) 0.0013(2) 0.0045(2) -0.0004(2)
C23 0.0261(12) 0.0199(12) 0.0178(10) -0.0005(8) 0.0058(9) -0.0005(9)
C24 0.0285(13) 0.0200(12) 0.0237(12) 0.0018(9) 0.0061(10) -0.0009(10)
C25 0.0300(13) 0.0252(14) 0.0280(13) 0.0037(9) 0.0057(11) 0.0032(10)
C26 0.0277(13) 0.0344(15) 0.0245(13) -0.0018(10) 0.0006(11) 0.0001(11)
C27 0.0346(14) 0.0265(14) 0.0305(13) 0.0004(10) 0.0042(11) -0.0068(11)
C28 0.0379(14) 0.0190(13) 0.0249(12) 0.0029(9) 0.0017(10) -0.0026(10)
C29 0.0256(12) 0.0196(12) 0.0309(13) 0.0034(9) 0.0038(10) -0.0014(9)
C30 0.0398(15) 0.0304(15) 0.0378(15) 0.0015(11) 0.0139(12) -0.0053(12)
C31 0.0456(18) 0.0373(18) 0.0543(19) 0.0117(14) 0.0227(15) -0.0087(14)
C32 0.0302(14) 0.0265(15) 0.0587(19) 0.0105(13) 0.0055(13) -0.0067(12)
C33 0.0366(15) 0.0211(14) 0.0456(16) 0.0005(12) 0.0043(12) -0.0036(11)
C34 0.0339(14) 0.0222(14) 0.0361(14) 0.0038(10) 0.0049(11) -0.0007(10)
C35 0.0287(12) 0.0213(12) 0.0239(12) 0.0030(9) 0.0099(10) 0.0004(10)
C36 0.0329(15) 0.054(2) 0.0304(14) -0.0129(13) 0.0011(12) 0.0111(13)
C37 0.0449(18) 0.061(2) 0.0374(17) -0.0196(15) 0.0080(14) 0.0064(16)
C38 0.0426(16) 0.0338(16) 0.0378(15) 0.0016(11) 0.0159(12) 0.0089(13)
C39 0.0294(15) 0.074(2) 0.0328(15) -0.0086(14) 0.0035(12) 0.0143(15)
C40 0.0291(14) 0.062(2) 0.0333(15) -0.0160(14) 0.0059(12) 0.0039(14)

loop_
_atom_type_symbol
_atom_type_description
_atom_type_scat_dispersion_real
_atom_type_scat_dispersion_imag
_atom_type_scat_source
C C 0.0033 0.0016 'International Tables Vol C Tables 4.2.6.8 and 6.1.1.4'
H H 0.0000 0.0000 'International Tables Vol C Tables 4.2.6.8 and 6.1.1.4'
B B 0.0013 0.0007 'International Tables Vol C Tables 4.2.6.8 and 6.1.1.4'
O O 0.0106 0.0060 'International Tables Vol C Tables 4.2.6.8 and 6.1.1.4'
P P 0.1023 0.0942 'International Tables Vol C Tables 4.2.6.8 and 6.1.1.4'
Mn Mn 0.3368 0.7283 'International Tables Vol C Tables 4.2.6.8 and 6.1.1.4'

loop_
_geom_angle_atom_site_label_1
_geom_angle_atom_site_label_2
_geom_angle_atom_site_label_3
_geom_angle
C20 Mn1 C18 93.77(12)
C20 Mn1 C3 121.92(12)
C18 Mn1 C3 141.15(11)
C20 Mn1 C2 101.83(11)
C18 Mn1 C2 81.35(10)
C3 Mn1 C2 103.45(10)
C20 Mn1 B5 81.44(11)
C18 Mn1 B5 119.22(10)
C3 Mn1 B5 83.82(11)
C2 Mn1 B5 42.11(10)
C20 Mn1 B6 90.86(12)
C18 Mn1 B6 164.95(10)
C3 Mn1 B6 42.34(10)
C2 Mn1 B6 83.69(10)
B5 Mn1 B6 47.45(10)
C20 Mn1 P22 88.70(8)
C18 Mn1 P22 82.91(7)
C3 Mn1 P22 83.09(8)
C2 Mn1 P22 161.56(7)
B5 Mn1 P22 156.14(8)
B6 Mn1 P22 111.54(7)
C20 Mn1 B7 158.44(11)
C18 Mn1 B7 107.06(11)
C3 Mn1 B7 40.64(11)
C2 Mn1 B7 76.49(10)
B5 Mn1 B7 83.47(10)
B6 Mn1 B7 67.58(11)
P22 Mn1 B7 99.18(7)
C20 Mn1 C4 138.51(10)
C18 Mn1 C4 86.33(10)
C3 Mn1 C4 76.86(10)
C2 Mn1 C4 37.11(9)
B5 Mn1 C4 62.98(9)
B6 Mn1 C4 80.75(10)
P22 Mn1 C4 132.23(6)
B7 Mn1 C4 41.06(9)
C12 C2 C4 121.0(2)
C12 C2 B5 125.8(2)
C4 C2 B5 108.4(2)
C12 C2 B8 114.2(2)
C4 C2 B8 65.55(17)
B5 C2 B8 66.53(18)
C12 C2 Mn1 124.21(18)
C4 C2 Mn1 86.70(14)
B5 C2 Mn1 76.55(14)
B8 C2 Mn1 121.41(16)
B6 C3 B7 112.2(2)
B6 C3 B9 68.0(2)
B7 C3 B9 68.90(19)
B6 C3 Mn1 78.90(16)
B7 C3 Mn1 83.62(15)
B9 C3 Mn1 122.93(17)
B6 C3 H3 124.7(16)
B7 C3 H3 121.2(16)
B9 C3 H3 118.3(17)
Mn1 C3 H3 118.8(17)
C2 C4 B10 116.3(2)
C2 C4 B7 119.5(2)
B10 C4 B7 64.10(17)
C2 C4 B8 62.73(16)
B10 C4 B8 60.79(16)
B7 C4 B8 114.06(19)
C2 C4 Mn1 56.19(12)
B10 C4 Mn1 109.65(16)
B7 C4 Mn1 66.99(14)
B8 C4 Mn1 100.83(15)
C2 C4 H4 121.1(15)
B10 C4 H4 109.7(16)
B7 C4 H4 112.6(15)
B8 C4 H4 117.8(15)
Mn1 C4 H4 134.5(15)
C2 B5 B11 107.7(2)
C2 B5 B8 59.94(16)
B11 B5 B8 56.71(18)
C2 B5 B6 116.45(19)
B11 B5 B6 58.67(17)
B8 B5 B6 106.8(2)
C2 B5 Mn1 61.35(12)
B11 B5 Mn1 108.47(16)
B8 B5 Mn1 106.41(15)
B6 B5 Mn1 66.39(12)
C2 B5 H5 121.1(16)
B11 B5 H5 117.1(16)
B8 B5 H5 118.4(16)
B6 B5 H5 118.7(16)
Mn1 B5 H5 128.1(16)
C3 B6 B11 107.8(2)
C3 B6 B9 57.76(17)
B11 B6 B9 58.25(18)
C3 B6 B5 114.1(2)
B11 B6 B5 59.27(17)
B9 B6 B5 106.4(2)
C3 B6 Mn1 58.76(13)
B11 B6 Mn1 108.72(16)
B9 B6 Mn1 102.28(16)
B5 B6 Mn1 66.16(13)
C3 B6 H6 122.2(15)
B11 B6 H6 116.4(15)
B9 B6 H6 120.3(16)
B5 B6 H6 119.7(15)
Mn1 B6 H6 129.3(16)
C3 B7 C4 117.3(2)
C3 B7 B10 107.9(2)
C4 B7 B10 57.01(16)
C3 B7 B9 57.27(17)
C4 B7 B9 104.15(19)
B10 B7 B9 57.33(17)
C3 B7 Mn1 55.74(13)
C4 B7 Mn1 71.96(13)
B10 B7 Mn1 108.65(17)
B9 B7 Mn1 97.66(17)
C3 B7 H7 122.0(17)
C4 B7 H7 116.9(17)
B10 B7 H7 117.9(17)
B9 B7 H7 124.5(17)
Mn1 B7 H7 128.8(17)
C2 B8 B11 106.4(2)
C2 B8 B10 103.99(19)
B11 B8 B10 62.86(18)
C2 B8 C4 51.72(14)
B11 B8 C4 101.54(19)
B10 B8 C4 57.89(16)
C2 B8 B5 53.54(16)
B11 B8 B5 61.46(18)
B10 B8 B5 105.1(2)
C4 B8 B5 89.74(18)
C2 B8 H8 116.3(18)
B11 B8 H8 130.1(18)
B10 B8 H8 124.8(18)
C4 B8 H8 124.6(18)
B5 B8 H8 128.8(18)
C3 B9 B10 107.9(2)
C3 B9 B11 106.7(2)
B10 B9 B11 62.01(18)
C3 B9 B6 54.23(17)
B10 B9 B6 105.9(2)
B11 B9 B6 60.42(18)
C3 B9 B7 53.83(17)
B10 B9 B7 60.81(17)
B11 B9 B7 103.5(2)
B6 B9 B7 92.5(2)
C3 B9 H9 118.9(17)
B10 B9 H9 120.4(17)
B11 B9 H9 127.4(16)
B6 B9 H9 130.6(17)
B7 B9 H9 123.7(16)
C4 B10 B8 61.32(17)
C4 B10 B9 109.4(2)
B8 B10 B9 112.0(2)
C4 B10 B11 100.5(2)
B8 B10 B11 57.92(17)
B9 B10 B11 59.16(18)
C4 B10 B7 58.89(16)
B8 B10 B7 110.2(2)
B9 B10 B7 61.86(18)
B11 B10 B7 102.2(2)
C4 B10 H10 121(2)
B8 B10 H10 115.4(19)
B9 B10 H10 123(2)
B11 B10 H10 129.0(19)
B7 B10 H10 123.9(18)
B8 B11 B9 112.8(2)
B8 B11 B6 113.9(2)
B9 B11 B6 61.33(18)
B8 B11 B10 59.22(17)
B9 B11 B10 58.83(17)
B6 B11 B10 104.2(2)
B8 B11 B5 61.83(18)
B9 B11 B5 111.0(2)
B6 B11 B5 62.06(18)
B10 B11 B5 102.8(2)
B8 B11 H11 117.7(16)
B9 B11 H11 116.7(17)
B6 B11 H11 121.6(17)
B10 B11 H11 124.3(18)
B5 B11 H11 125.0(18)
C13 C12 C17 118.8(3)
C13 C12 C2 121.9(3)
C17 C12 C2 119.3(3)
C14 C13 C12 120.6(3)
C14 C13 H13 117(3)
C12 C13 H13 122(3)
C15 C14 C13 120.2(4)
C15 C14 H14 123(3)
C13 C14 H14 117(3)
C16 C15 C14 120.2(3)
C16 C15 H15 123(3)
C14 C15 H15 116(3)
C15 C16 C17 120.4(4)
C15 C16 H16 126(3)
C17 C16 H16 114(3)
C12 C17 C16 119.8(4)
C12 C17 H17 124(2)
C16 C17 H17 116(2)
O19 C18 Mn1 177.5(2)
O21 C20 Mn1 177.7(2)
C23 P22 C29 104.25(11)
C23 P22 C35 103.44(11)
C29 P22 C35 102.11(12)
C23 P22 Mn1 113.57(8)
C29 P22 Mn1 117.39(8)
C35 P22 Mn1 114.41(8)
C24 C23 C28 118.7(2)
C24 C23 P22 123.26(19)
C28 C23 P22 118.07(18)
C23 C24 C25 120.2(2)
C23 C24 H24 120(2)
C25 C24 H24 119(2)
C26 C25 C24 120.7(2)
C26 C25 H25 118.1(18)
C24 C25 H25 121.0(18)
C25 C26 C27 119.5(2)
C25 C26 H26 121.4(19)
C27 C26 H26 119.1(19)
C28 C27 C26 120.0(3)
C28 C27 H27 118.2(15)
C26 C27 H27 121.8(16)
C27 C28 C23 120.8(2)
C27 C28 H28 118.6(18)
C23 C28 H28 120.6(18)
C30 C29 C34 118.9(2)
C30 C29 P22 119.7(2)
C34 C29 P22 121.4(2)
C29 C30 C31 120.8(3)
C29 C30 H30 126(2)
C31 C30 H30 113(2)
C32 C31 C30 119.6(3)
C32 C31 H31 120(2)
C30 C31 H31 120(2)
C33 C32 C31 120.2(3)
C33 C32 H32 125.1(19)
C31 C32 H32 114.7(18)
C32 C33 C34 120.1(3)
C32 C33 H33 119.6(16)
C34 C33 H33 120.1(16)
C29 C34 C33 120.3(3)
C29 C34 H34 121.6(18)
C33 C34 H34 117.9(18)
C40 C35 C36 117.9(3)
C40 C35 P22 120.3(2)
C36 C35 P22 121.7(2)
C35 C36 C37 120.6(3)
C35 C36 H36 121(2)
C37 C36 H36 118(2)
C38 C37 C36 120.7(3)
C38 C37 H37 114(3)
C36 C37 H37 126(3)
C39 C38 C37 119.1(3)
C39 C38 H38 119.2(18)
C37 C38 H38 121.6(18)
C38 C39 C40 121.1(3)
C38 C39 H39 121(3)
C40 C39 H39 118(3)
C35 C40 C39 120.5(3)
C35 C40 H40 119(2)
C39 C40 H40 121(2)

loop_
_geom_bond_atom_site_label_1
_geom_bond_atom_site_label_2
_geom_bond_distance
Mn1 C20 1.771(3)
Mn1 C18 1.842(3)
Mn1 C3 2.012(3)
Mn1 C2 2.080(2)
Mn1 B5 2.305(3)
Mn1 B6 2.309(3)
Mn1 P22 2.3133(7)
Mn1 B7 2.419(3)
Mn1 C4 2.499(3)
C2 C12 1.499(3)
C2 C4 1.510(3)
C2 B5 1.589(4)
C2 B8 1.710(4)
C3 B6 1.585(4)
C3 B7 1.585(4)
C3 B9 1.652(4)
C3 H3 1.01(3)
C4 B10 1.691(4)
C4 B7 1.726(4)
C4 B8 1.752(4)
C4 H4 0.97(3)
B5 B11 1.806(5)
B5 B8 1.813(4)
B5 B6 1.857(4)
B5 H5 1.12(3)
B6 B11 1.795(4)
B6 B9 1.811(5)
B6 H6 1.10(3)
B7 B10 1.814(4)
B7 B9 1.832(4)
B7 H7 1.07(3)
B8 B11 1.719(5)
B8 B10 1.743(4)
B8 H8 0.95(3)
B9 B10 1.749(4)
B9 B11 1.755(4)
B9 H9 1.10(3)
B10 B11 1.805(4)
B10 H10 1.14(4)
B11 H11 1.06(3)
C12 C13 1.388(4)
C12 C17 1.389(4)
C13 C14 1.386(4)
C13 H13 1.00(5)
C14 C15 1.369(7)
C14 H14 1.09(5)
C15 C16 1.367(7)
C15 H15 1.01(5)
C16 C17 1.399(5)
C16 H16 0.96(4)
C17 H17 0.98(5)
C18 O19 1.131(3)
C20 O21 1.157(3)
P22 C23 1.829(2)
P22 C29 1.831(3)
P22 C35 1.838(3)
C23 C24 1.388(3)
C23 C28 1.398(4)
C24 C25 1.396(4)
C24 H24 0.92(4)
C25 C26 1.376(4)
C25 H25 1.00(3)
C26 C27 1.390(4)
C26 H26 0.90(3)
C27 C28 1.385(4)
C27 H27 1.03(3)
C28 H28 1.01(3)
C29 C30 1.390(4)
C29 C34 1.392(4)
C30 C31 1.393(4)
C30 H30 0.99(4)
C31 C32 1.389(5)
C31 H31 0.90(3)
C32 C33 1.375(5)
C32 H32 0.98(3)
C33 C34 1.398(4)
C33 H33 1.00(3)
C34 H34 1.03(3)
C35 C40 1.383(4)
C35 C36 1.387(4)
C36 C37 1.391(4)
C36 H36 1.00(4)
C37 C38 1.367(4)
C37 H37 0.92(4)
C38 C39 1.361(4)
C38 H38 1.04(4)
C39 C40 1.392(4)
C39 H39 0.89(5)
C40 H40 1.00(4)
